data_7708121
loop_
_publ_author_name
'Li, Jianian'
'Li, Ningfang'
'Wang, Jilei'
'Liu, Xiaomei'
'Ping, Qingdong'
'Zang, Tingting'
'Mei, Hua'
'Xu, Yan'

_publ_section_title
;
 A New Family of Boat-Shaped Ln8 Clusters Exhibiting Magnetocaloric Effect
 and Slow Magnetic Relaxation
;
_journal_name_full 'Dalton Transactions'
_journal_paper_doi 10.1039/D1DT02390J
_journal_year 2021
_chemical_formula_sum 'C84 H98 Eu8 N14 O54'
_chemical_formula_weight 3383.44
_space_group_crystal_system triclinic
_space_group_IT_number 2
_space_group_name_Hall '-P 1'
_space_group_name_H-M_alt 'P -1'
_atom_sites_solution_hydrogens mixed
_audit_creation_method SHELXL-2018/3
_audit_update_record
;
2021-07-16 deposited with the CCDC.	2021-08-23 downloaded from the CCDC.
;
_cell_angle_alpha 82.000(7)
_cell_angle_beta 86.997(7)
_cell_angle_gamma 66.851(7)
_cell_formula_units_Z 1
_cell_length_a 14.024(8)
_cell_length_b 15.531(9)
_cell_length_c 15.765(9)
_cell_measurement_reflns_used 8983
_cell_measurement_temperature 296(2)
_cell_measurement_theta_max 27.131
_cell_measurement_theta_min 2.229
_cell_volume 3127(3)
_computing_cell_refinement 'SAINT (Bruker, 2005)'
_computing_data_collection 'APEX2 (Bruker, 2005)'
_computing_data_reduction SAINT
_computing_molecular_graphics SHELXTL
_computing_publication_material SHELXTL
_computing_structure_refinement 'SHELXL-2018/3 (Sheldrick, 2018)'
_computing_structure_solution 'SHELXT 2018/2 (Sheldrick, 2018)'
_diffrn_ambient_temperature 296(2)
_diffrn_measured_fraction_theta_full 0.982
_diffrn_measured_fraction_theta_max 0.982
_diffrn_measurement_device_type 'Bruker Apex2 CCD'
_diffrn_measurement_method '\w scans'
_diffrn_radiation_type MoK\a
_diffrn_radiation_wavelength 0.71073
_diffrn_reflns_av_R_equivalents 0.0693
_diffrn_reflns_av_unetI/netI 0.0760
_diffrn_reflns_Laue_measured_fraction_full 0.982
_diffrn_reflns_Laue_measured_fraction_max 0.982
_diffrn_reflns_limit_h_max 16
_diffrn_reflns_limit_h_min -15
_diffrn_reflns_limit_k_max 18
_diffrn_reflns_limit_k_min -17
_diffrn_reflns_limit_l_max 18
_diffrn_reflns_limit_l_min -18
_diffrn_reflns_number 21861
_diffrn_reflns_point_group_measured_fraction_full 0.982
_diffrn_reflns_point_group_measured_fraction_max 0.982
_diffrn_reflns_theta_full 25.008
_diffrn_reflns_theta_max 25.008
_diffrn_reflns_theta_min 1.438
_exptl_absorpt_coefficient_mu 4.038
_exptl_absorpt_correction_T_max 0.688
_exptl_absorpt_correction_T_min 0.602
_exptl_absorpt_correction_type multi-scan
_exptl_absorpt_process_details '(SADABS; Sheldrick, 2003)'
_exptl_crystal_colour colorless
_exptl_crystal_density_diffrn 1.797
_exptl_crystal_description block
_exptl_crystal_F_000 1636
_exptl_crystal_size_max 0.140
_exptl_crystal_size_mid 0.130
_exptl_crystal_size_min 0.100
_refine_diff_density_max 2.138
_refine_diff_density_min -1.933
_refine_diff_density_rms 0.172
_refine_ls_extinction_method none
_refine_ls_goodness_of_fit_ref 1.012
_refine_ls_hydrogen_treatment constr
_refine_ls_matrix_type full
_refine_ls_number_parameters 686
_refine_ls_number_reflns 10840
_refine_ls_number_restraints 43
_refine_ls_restrained_S_all 1.058
_refine_ls_R_factor_all 0.0499
_refine_ls_R_factor_gt 0.0383
_refine_ls_shift/su_max 0.001
_refine_ls_shift/su_mean 0.000
_refine_ls_structure_factor_coef Fsqd
_refine_ls_weighting_details 'w=1/[\s^2^(Fo^2^)+(0.0497P)^2^] where P=(Fo^2^+2Fc^2^)/3'
_refine_ls_weighting_scheme calc
_refine_ls_wR_factor_gt 0.0968
_refine_ls_wR_factor_ref 0.1021
_reflns_Friedel_coverage 0.000
_reflns_number_gt 8751
_reflns_number_total 10840
_reflns_threshold_expression 'I > 2\s(I)'
_cod_data_source_file d1dt02390j2.cif
_cod_data_source_block a01_sq
_cod_database_code 7708121
_shelx_shelxl_version_number 2018/3
_shelx_space_group_comment
;
The symmetry employed for this shelxl refinement is uniquely defined
by the following loop, which should always be used as a source of
symmetry information in preference to the above space-group names.
They are only intended as comments.
;
_shelx_estimated_absorpt_t_min 0.602
_shelx_estimated_absorpt_t_max 0.688

loop_
_space_group_symop_operation_xyz
'x, y, z'
'-x, -y, -z'

loop_
_atom_site_label
_atom_site_type_symbol
_atom_site_fract_x
_atom_site_fract_y
_atom_site_fract_z
_atom_site_U_iso_or_equiv
_atom_site_adp_type
_atom_site_occupancy
_atom_site_site_symmetry_order
_atom_site_calc_flag
_atom_site_refinement_flags_posn
_atom_site_refinement_flags_adp
_atom_site_refinement_flags_occupancy
_atom_site_disorder_assembly
_atom_site_disorder_group
Eu1 Eu 0.43490(2) 0.35150(2) 0.52728(2) 0.01695(9) Uani 1 1 d . . . . .
Eu2 Eu 0.43698(3) 0.53813(2) 0.32802(2) 0.01793(9) Uani 1 1 d . . . . .
Eu3 Eu 0.61561(3) 0.66695(2) 0.23112(2) 0.01842(9) Uani 1 1 d . . . . .
Eu4 Eu 0.34224(3) 0.80289(2) 0.31485(2) 0.02024(9) Uani 1 1 d . . . . .
O1W O 0.6861(4) 0.7913(3) 0.2342(3) 0.0347(12) Uani 1 1 d D . . . .
H1WA H 0.659380 0.815995 0.270925 0.052 Uiso 1 1 d DR U . . .
H1WB H 0.652891 0.765807 0.223952 0.052 Uiso 1 1 d DR U . . .
O2W O 0.7520(4) 0.6556(4) 0.1172(3) 0.0416(14) Uani 1 1 d D . . . .
H2WA H 0.763702 0.614876 0.099848 0.062 Uiso 1 1 d DR U . . .
H2WB H 0.703375 0.670352 0.135506 0.062 Uiso 1 1 d DR U . . .
O3W O 0.2038(5) 0.9620(4) 0.2811(3) 0.0514(15) Uani 1 1 d . . . . .
H3WA H 0.159505 0.979249 0.325679 0.077 Uiso 1 1 d R U . . .
H3WB H 0.160414 0.963544 0.239479 0.077 Uiso 1 1 d R U . . .
O1 O 0.6476(4) 0.0943(4) 0.5880(3) 0.0395(13) Uani 1 1 d . . . . .
O2 O 0.3173(3) 0.5148(3) 0.4603(3) 0.0255(10) Uani 1 1 d D . . . .
H2C H 0.280132 0.558908 0.461345 0.031 Uiso 1 1 d DR U . . .
H2D H 0.309020 0.483577 0.442389 0.031 Uiso 1 1 d DR U . . .
O3 O 0.4437(3) 0.6732(3) 0.2361(2) 0.0186(9) Uani 1 1 d . . . . .
O4 O 0.5465(4) 0.2013(3) 0.4873(3) 0.0402(14) Uani 1 1 d . . . . .
O5 O 0.5235(4) 0.4060(3) 0.4194(2) 0.0281(11) Uani 1 1 d . . . . .
O6 O 0.4039(3) 0.4416(3) 0.6455(2) 0.0195(10) Uani 1 1 d . . . . .
O7 O 0.3530(4) 0.3311(4) 0.4025(3) 0.0344(12) Uani 1 1 d . . . . .
O8 O 0.4067(3) 0.6624(3) 0.4093(2) 0.0185(9) Uani 1 1 d . . . . .
O9 O 0.5275(3) 0.7568(3) 0.3409(2) 0.0217(10) Uani 1 1 d D . . . .
O10 O 0.5434(4) 0.4633(4) 0.2149(3) 0.0373(13) Uani 1 1 d . . . . .
O11 O 0.6409(4) 0.5394(4) 0.1539(3) 0.0354(13) Uani 1 1 d D . . . .
O12 O 0.5246(4) 0.7868(4) 0.1155(3) 0.0318(12) Uani 1 1 d . . . . .
O13 O 0.3953(5) 0.8791(4) 0.1906(3) 0.0436(14) Uani 1 1 d . . . . .
O14 O 0.2621(4) 0.6336(4) 0.2838(3) 0.0457(15) Uani 1 1 d . . . . .
O15 O 0.2095(4) 0.7857(4) 0.2360(3) 0.0454(14) Uani 1 1 d . . . . .
O16 O 0.2059(4) 0.8063(4) 0.4229(3) 0.0457(14) Uani 1 1 d . . . . .
O17 O 0.2511(4) 0.6830(4) 0.5268(3) 0.0360(12) Uani 1 1 d . . . . .
O18 O 0.7369(4) 0.6467(4) 0.4216(3) 0.0344(12) Uani 1 1 d . . . . .
O19 O 0.7823(4) 0.5806(4) 0.3009(3) 0.0397(13) Uani 1 1 d . . . . .
O20 O 0.3618(4) 0.4330(4) 0.2904(3) 0.0355(13) Uani 1 1 d . . . . .
N1 N 0.6086(6) -0.0988(5) 0.3757(4) 0.0495(19) Uani 1 1 d . . . . .
N2 N 0.2632(9) 0.2115(7) 0.1526(5) 0.090(3) Uani 1 1 d . . . . .
N3 N 0.6219(6) 0.3474(5) -0.0692(4) 0.0499(19) Uani 1 1 d . . . . .
N4 N 0.3432(7) 1.0665(6) -0.0982(4) 0.056(2) Uani 1 1 d . . . . .
N5 N -0.0768(7) 0.6975(8) 0.1495(5) 0.068(3) Uani 1 1 d . . . . .
N6 N -0.1052(7) 0.8942(7) 0.6112(6) 0.094(4) Uani 1 1 d . . . . .
N7 N 1.1252(5) 0.5375(5) 0.4153(4) 0.0400(16) Uani 1 1 d . . . . .
C1 C 0.6657(7) -0.1204(6) 0.4471(5) 0.045(2) Uani 1 1 d . . . . .
H1 H 0.706598 -0.183261 0.465321 0.054 Uiso 1 1 calc R U . . .
C2 C 0.6654(6) -0.0512(5) 0.4946(4) 0.0331(17) Uani 1 1 d . . . . .
H2 H 0.705078 -0.067761 0.544217 0.040 Uiso 1 1 calc R U . . .
C3 C 0.5506(8) -0.0097(7) 0.3510(4) 0.051(2) Uani 1 1 d . . . . .
H3 H 0.509590 0.004857 0.302385 0.061 Uiso 1 1 calc R U . . .
C4 C 0.5473(6) 0.0639(6) 0.3934(4) 0.0385(19) Uani 1 1 d . . . . .
H4 H 0.507116 0.126288 0.372869 0.046 Uiso 1 1 calc R U . . .
C5 C 0.6062(6) 0.0411(5) 0.4677(4) 0.0295(17) Uani 1 1 d . . . . .
C6 C 0.5986(5) 0.1198(5) 0.5180(4) 0.0249(15) Uani 1 1 d . . . . .
C7 C 0.2720(9) 0.1843(7) 0.2367(6) 0.070(3) Uani 1 1 d . . . . .
H7 H 0.262325 0.129383 0.257939 0.084 Uiso 1 1 calc R U . . .
C8 C 0.2945(7) 0.2328(6) 0.2939(5) 0.045(2) Uani 1 1 d . . . . .
H8 H 0.294883 0.213260 0.352446 0.054 Uiso 1 1 calc R U . . .
C9 C 0.2831(9) 0.2883(8) 0.1244(7) 0.072(3) Uani 1 1 d . U . . .
H9 H 0.277749 0.309176 0.065930 0.086 Uiso 1 1 calc R U . . .
C10 C 0.3110(8) 0.3376(7) 0.1774(5) 0.061(3) Uani 1 1 d . . . . .
H10 H 0.326120 0.389439 0.154846 0.073 Uiso 1 1 calc R U . . .
C11 C 0.3162(6) 0.3093(5) 0.2643(4) 0.0308(17) Uani 1 1 d . . . . .
C12 C 0.3467(5) 0.3638(5) 0.3237(4) 0.0260(16) Uani 1 1 d . . . . .
C13 C 0.5739(8) 0.3292(6) 0.0008(5) 0.054(3) Uani 1 1 d . . . . .
H13 H 0.541802 0.287059 -0.000285 0.065 Uiso 1 1 calc R U . . .
C14 C 0.5677(7) 0.3675(6) 0.0745(4) 0.047(2) Uani 1 1 d . . . . .
H14 H 0.534148 0.350130 0.122182 0.057 Uiso 1 1 calc R U . . .
C15 C 0.6638(7) 0.4101(7) -0.0655(5) 0.052(2) Uani 1 1 d . . . . .
H15 H 0.696349 0.426614 -0.114230 0.062 Uiso 1 1 calc R U . . .
C16 C 0.6617(6) 0.4517(6) 0.0057(4) 0.0395(19) Uani 1 1 d . . . . .
H16 H 0.694349 0.493576 0.005298 0.047 Uiso 1 1 calc R U . . .
C17 C 0.6113(5) 0.4316(5) 0.0777(4) 0.0289(16) Uani 1 1 d . . . . .
C18 C 0.5967(6) 0.4827(5) 0.1551(4) 0.0305(17) Uani 1 1 d . . . . .
C19 C 0.4146(9) 0.9841(8) -0.1034(5) 0.062(3) Uani 1 1 d . . . . .
H19 H 0.442072 0.970402 -0.157155 0.075 Uiso 1 1 calc R U . . .
C20 C 0.4534(7) 0.9141(7) -0.0340(4) 0.048(2) Uani 1 1 d . . . . .
H20 H 0.507887 0.857030 -0.040650 0.058 Uiso 1 1 calc R U . . .
C21 C 0.3027(8) 1.0830(7) -0.0218(6) 0.059(3) Uani 1 1 d . . . . .
H21 H 0.251288 1.142091 -0.016237 0.071 Uiso 1 1 calc R U . . .
C22 C 0.3327(7) 1.0171(6) 0.0504(5) 0.050(2) Uani 1 1 d . . . . .
H22 H 0.300647 1.031737 0.102592 0.060 Uiso 1 1 calc R U . . .
C23 C 0.4079(6) 0.9324(5) 0.0450(4) 0.0293(17) Uani 1 1 d . . . . .
C24 C 0.4470(6) 0.8582(5) 0.1236(4) 0.0267(16) Uani 1 1 d . . . . .
C25 C 0.0068(8) 0.6202(8) 0.1711(6) 0.060(3) Uani 1 1 d . . . . .
H25 H 0.004893 0.562145 0.165299 0.072 Uiso 1 1 calc R U . . .
C26 C 0.0968(6) 0.6213(6) 0.2017(5) 0.044(2) Uani 1 1 d . . . . .
H26 H 0.153023 0.564786 0.216509 0.053 Uiso 1 1 calc R U . . .
C27 C -0.0704(8) 0.7770(9) 0.1586(8) 0.087(4) Uani 1 1 d . . . . .
H27 H -0.128813 0.831975 0.144797 0.104 Uiso 1 1 calc R U . . .
C28 C 0.0180(7) 0.7867(7) 0.1876(6) 0.062(3) Uani 1 1 d . . . . .
H28 H 0.018661 0.845645 0.191349 0.074 Uiso 1 1 calc R U . . .
C29 C 0.1034(6) 0.7043(6) 0.2103(4) 0.0354(18) Uani 1 1 d . . . . .
C30 C 0.1988(6) 0.7097(6) 0.2456(4) 0.0355(19) Uani 1 1 d . . . . .
C31 C -0.0360(11) 0.8167(10) 0.6476(8) 0.096(4) Uani 1 1 d . U . . .
H31 H -0.052168 0.790670 0.700338 0.115 Uiso 1 1 calc R U . . .
C32 C 0.0644(9) 0.7681(8) 0.6121(6) 0.074(3) Uani 1 1 d . U . . .
H32 H 0.113006 0.713392 0.641105 0.089 Uiso 1 1 calc R U . . .
C33 C -0.0838(8) 0.9264(8) 0.5367(7) 0.078(3) Uani 1 1 d . . . . .
H33 H -0.134072 0.981453 0.509615 0.093 Uiso 1 1 calc R U . . .
C34 C 0.0088(7) 0.8857(6) 0.4927(6) 0.055(2) Uani 1 1 d . . . . .
H34 H 0.018395 0.911498 0.437641 0.066 Uiso 1 1 calc R U . . .
C35 C 0.0848(6) 0.8072(6) 0.5327(5) 0.0407(19) Uani 1 1 d . . . . .
C36 C 0.1898(6) 0.7622(6) 0.4907(5) 0.0341(18) Uani 1 1 d . . . . .
C37 C 1.0537(7) 0.6208(6) 0.4196(5) 0.047(2) Uani 1 1 d D . . . .
H37 H 1.075164 0.667174 0.432235 0.056 Uiso 1 1 calc R U . . .
C38 C 0.9480(6) 0.6474(6) 0.4072(5) 0.044(2) Uani 1 1 d D U . . .
H38 H 0.901156 0.708208 0.413576 0.053 Uiso 1 1 calc R U . . .
C39 C 1.0916(6) 0.4734(6) 0.3968(5) 0.049(2) Uani 1 1 d D . . . .
H39 H 1.139838 0.411898 0.395537 0.058 Uiso 1 1 calc R U . . .
C40 C 0.9888(6) 0.4927(6) 0.3791(5) 0.0415(19) Uani 1 1 d D . . . .
H40 H 0.970115 0.445982 0.363263 0.050 Uiso 1 1 calc R U . . .
C41 C 0.9149(5) 0.5815(5) 0.3854(4) 0.0274(16) Uani 1 1 d D . . . .
C42 C 0.8027(6) 0.6040(5) 0.3694(4) 0.0289(16) Uani 1 1 d . . . . .

loop_
_atom_site_aniso_label
_atom_site_aniso_U_11
_atom_site_aniso_U_22
_atom_site_aniso_U_33
_atom_site_aniso_U_23
_atom_site_aniso_U_13
_atom_site_aniso_U_12
Eu1 0.01769(19) 0.02100(19) 0.01400(14) -0.00359(12) -0.00039(12) -0.00902(15)
Eu2 0.01906(19) 0.0216(2) 0.01544(15) -0.00264(12) -0.00145(12) -0.01018(16)
Eu3 0.01892(19) 0.0234(2) 0.01540(15) -0.00453(12) 0.00052(12) -0.01024(16)
Eu4 0.0191(2) 0.0216(2) 0.01878(15) -0.00350(13) -0.00092(12) -0.00622(16)
O1W 0.043(3) 0.041(3) 0.032(2) -0.010(2) 0.008(2) -0.028(3)
O2W 0.037(3) 0.065(4) 0.034(3) -0.019(2) 0.013(2) -0.028(3)
O3W 0.048(4) 0.033(3) 0.055(3) -0.003(3) -0.005(3) 0.003(3)
O1 0.036(3) 0.037(3) 0.046(3) -0.020(2) -0.006(2) -0.009(3)
O2 0.023(3) 0.021(3) 0.035(2) -0.0103(19) -0.002(2) -0.009(2)
O3 0.023(3) 0.016(2) 0.0162(19) -0.0002(16) -0.0003(17) -0.007(2)
O4 0.062(4) 0.017(3) 0.031(2) -0.006(2) 0.005(2) -0.004(3)
O5 0.025(3) 0.039(3) 0.018(2) 0.0033(19) -0.0026(18) -0.011(2)
O6 0.019(3) 0.024(3) 0.0157(19) -0.0036(17) -0.0004(17) -0.008(2)
O7 0.042(3) 0.045(3) 0.026(2) -0.009(2) -0.005(2) -0.026(3)
O8 0.019(2) 0.023(3) 0.021(2) -0.0052(17) -0.0005(17) -0.014(2)
O9 0.029(3) 0.024(3) 0.0155(19) -0.0031(17) 0.0017(18) -0.014(2)
O10 0.052(4) 0.038(3) 0.026(2) -0.012(2) 0.017(2) -0.021(3)
O11 0.043(3) 0.040(3) 0.036(3) -0.021(2) 0.010(2) -0.027(3)
O12 0.028(3) 0.033(3) 0.027(2) 0.006(2) -0.003(2) -0.006(3)
O13 0.061(4) 0.041(4) 0.025(2) 0.002(2) 0.008(2) -0.019(3)
O14 0.021(3) 0.056(4) 0.050(3) 0.021(3) -0.018(2) -0.011(3)
O15 0.036(4) 0.045(4) 0.066(4) -0.021(3) -0.004(3) -0.023(3)
O16 0.033(3) 0.046(4) 0.050(3) -0.002(3) 0.020(3) -0.011(3)
O17 0.032(3) 0.039(3) 0.037(3) -0.009(2) 0.012(2) -0.014(3)
O18 0.023(3) 0.042(3) 0.043(3) -0.008(2) 0.005(2) -0.017(3)
O19 0.028(3) 0.059(4) 0.033(3) -0.001(2) -0.001(2) -0.019(3)
O20 0.054(4) 0.033(3) 0.034(3) -0.002(2) -0.011(2) -0.032(3)
N1 0.063(5) 0.052(5) 0.043(4) -0.024(3) 0.007(3) -0.028(4)
N2 0.150(10) 0.092(8) 0.063(5) -0.021(5) -0.020(6) -0.079(8)
N3 0.056(5) 0.061(5) 0.035(4) -0.026(3) -0.002(3) -0.019(4)
N4 0.073(6) 0.046(5) 0.043(4) 0.016(4) -0.028(4) -0.021(5)
N5 0.051(6) 0.105(8) 0.068(5) -0.010(5) -0.016(4) -0.049(6)
N6 0.054(6) 0.086(8) 0.090(6) 0.006(5) 0.040(5) 0.018(6)
N7 0.029(4) 0.053(5) 0.037(3) 0.004(3) -0.002(3) -0.018(4)
C1 0.052(6) 0.037(5) 0.050(5) -0.021(4) 0.008(4) -0.019(5)
C2 0.036(5) 0.029(5) 0.036(4) -0.006(3) 0.002(3) -0.015(4)
C3 0.087(8) 0.055(6) 0.024(4) -0.004(4) -0.003(4) -0.041(6)
C4 0.044(5) 0.035(5) 0.035(4) -0.009(3) -0.003(3) -0.012(4)
C5 0.036(5) 0.034(5) 0.024(3) -0.008(3) 0.003(3) -0.018(4)
C6 0.022(4) 0.024(4) 0.029(3) -0.011(3) 0.003(3) -0.007(3)
C7 0.108(10) 0.053(7) 0.069(6) -0.009(5) -0.008(6) -0.052(7)
C8 0.069(6) 0.049(5) 0.041(4) -0.011(4) 0.003(4) -0.047(5)
C9 0.073(3) 0.071(3) 0.071(3) -0.0094(11) -0.0004(10) -0.0286(15)
C10 0.113(9) 0.065(7) 0.028(4) -0.002(4) -0.009(5) -0.059(7)
C11 0.035(5) 0.034(5) 0.030(3) -0.008(3) -0.003(3) -0.018(4)
C12 0.026(4) 0.035(5) 0.028(3) -0.013(3) -0.002(3) -0.020(4)
C13 0.098(8) 0.050(6) 0.044(5) -0.020(4) 0.006(5) -0.057(6)
C14 0.087(7) 0.051(6) 0.031(4) -0.019(4) 0.013(4) -0.053(6)
C15 0.055(6) 0.080(7) 0.031(4) -0.024(4) 0.012(4) -0.032(6)
C16 0.044(5) 0.052(5) 0.034(4) -0.016(3) 0.012(3) -0.029(4)
C17 0.028(4) 0.033(5) 0.025(3) -0.004(3) 0.003(3) -0.011(4)
C18 0.033(4) 0.037(5) 0.031(4) -0.021(3) 0.006(3) -0.019(4)
C19 0.086(8) 0.076(8) 0.026(4) 0.007(4) 0.006(4) -0.038(7)
C20 0.048(6) 0.058(6) 0.034(4) -0.001(4) 0.009(4) -0.019(5)
C21 0.062(7) 0.044(6) 0.060(6) 0.019(5) -0.027(5) -0.014(5)
C22 0.054(6) 0.047(6) 0.036(4) 0.000(4) -0.006(4) -0.008(5)
C23 0.034(5) 0.029(4) 0.026(3) 0.007(3) -0.007(3) -0.017(4)
C24 0.030(4) 0.034(5) 0.025(3) 0.001(3) -0.004(3) -0.022(4)
C25 0.044(6) 0.087(8) 0.061(5) -0.021(5) 0.003(5) -0.036(6)
C26 0.027(5) 0.051(6) 0.052(5) -0.002(4) -0.003(4) -0.013(4)
C27 0.046(7) 0.088(10) 0.124(10) -0.002(7) -0.049(7) -0.021(7)
C28 0.043(6) 0.049(6) 0.092(7) 0.005(5) -0.031(5) -0.018(5)
C29 0.026(5) 0.052(5) 0.033(4) -0.002(3) -0.008(3) -0.021(4)
C30 0.032(5) 0.055(6) 0.022(3) -0.009(3) -0.001(3) -0.018(4)
C31 0.095(4) 0.096(4) 0.096(4) -0.0118(11) 0.0018(10) -0.0367(18)
C32 0.074(3) 0.074(3) 0.073(3) -0.0090(11) 0.0016(10) -0.0275(15)
C33 0.044(7) 0.060(7) 0.099(8) 0.004(6) 0.025(6) 0.004(6)
C34 0.045(6) 0.045(6) 0.068(6) -0.003(5) 0.020(5) -0.014(5)
C35 0.033(5) 0.043(5) 0.046(4) -0.012(4) 0.011(4) -0.014(4)
C36 0.024(4) 0.041(5) 0.038(4) -0.013(4) 0.005(3) -0.012(4)
C37 0.040(6) 0.049(6) 0.068(5) -0.012(4) -0.004(4) -0.031(5)
C38 0.031(4) 0.047(5) 0.053(4) -0.011(4) -0.001(3) -0.012(4)
C39 0.027(5) 0.042(6) 0.069(6) -0.004(4) 0.001(4) -0.006(4)
C40 0.028(5) 0.040(5) 0.058(5) -0.008(4) 0.001(4) -0.015(4)
C41 0.019(4) 0.038(5) 0.026(3) -0.001(3) -0.001(3) -0.013(4)
C42 0.025(4) 0.032(4) 0.035(4) 0.002(3) 0.002(3) -0.020(4)

loop_
_atom_type_symbol
_atom_type_description
_atom_type_scat_dispersion_real
_atom_type_scat_dispersion_imag
_atom_type_scat_source
C C 0.0033 0.0016 'International Tables Vol C Tables 4.2.6.8 and 6.1.1.4'
H H 0.0000 0.0000 'International Tables Vol C Tables 4.2.6.8 and 6.1.1.4'
Eu Eu -0.1578 3.6682 'International Tables Vol C Tables 4.2.6.8 and 6.1.1.4'
N N 0.0061 0.0033 'International Tables Vol C Tables 4.2.6.8 and 6.1.1.4'
O O 0.0106 0.0060 'International Tables Vol C Tables 4.2.6.8 and 6.1.1.4'

loop_
_geom_angle_atom_site_label_1
_geom_angle_atom_site_label_2
_geom_angle_atom_site_label_3
_geom_angle
_geom_angle_site_symmetry_1
_geom_angle_site_symmetry_3
_geom_angle_publ_flag
O5 Eu1 O4 82.53(17) . . ?
O5 Eu1 O6 110.39(16) . . ?
O4 Eu1 O6 140.20(16) . . ?
O5 Eu1 O8 73.88(15) . 2_666 ?
O4 Eu1 O8 81.18(17) . 2_666 ?
O6 Eu1 O8 67.76(14) . 2_666 ?
O5 Eu1 O9 138.77(16) . 2_666 ?
O4 Eu1 O9 74.52(15) . 2_666 ?
O6 Eu1 O9 71.58(15) . 2_666 ?
O8 Eu1 O9 69.15(14) 2_666 2_666 ?
O5 Eu1 O7 80.52(16) . . ?
O4 Eu1 O7 74.30(18) . . ?
O6 Eu1 O7 143.36(16) . . ?
O8 Eu1 O7 146.49(15) 2_666 . ?
O9 Eu1 O7 123.58(15) 2_666 . ?
O5 Eu1 O18 145.87(16) . 2_666 ?
O4 Eu1 O18 112.05(18) . 2_666 ?
O6 Eu1 O18 78.71(15) . 2_666 ?
O8 Eu1 O18 136.94(14) 2_666 2_666 ?
O9 Eu1 O18 75.26(15) 2_666 2_666 ?
O7 Eu1 O18 74.65(16) . 2_666 ?
O5 Eu1 O2 70.68(15) . . ?
O4 Eu1 O2 140.44(15) . . ?
O6 Eu1 O2 77.93(14) . . ?
O8 Eu1 O2 116.68(14) 2_666 . ?
O9 Eu1 O2 143.64(14) 2_666 . ?
O7 Eu1 O2 73.01(16) . . ?
O18 Eu1 O2 79.82(15) 2_666 . ?
O5 Eu1 Eu3 143.76(11) . 2_666 ?
O4 Eu1 Eu3 110.73(11) . 2_666 ?
O6 Eu1 Eu3 38.80(10) . 2_666 ?
O8 Eu1 Eu3 75.14(9) 2_666 2_666 ?
O9 Eu1 Eu3 36.21(10) 2_666 2_666 ?
O7 Eu1 Eu3 134.94(12) . 2_666 ?
O18 Eu1 Eu3 61.81(11) 2_666 2_666 ?
O2 Eu1 Eu3 108.04(9) . 2_666 ?
O5 Eu1 Eu4 101.38(12) . 2_666 ?
O4 Eu1 Eu4 63.86(13) . 2_666 ?
O6 Eu1 Eu4 76.55(11) . 2_666 ?
O8 Eu1 Eu4 34.83(10) 2_666 2_666 ?
O9 Eu1 Eu4 37.65(10) 2_666 2_666 ?
O7 Eu1 Eu4 137.29(13) . 2_666 ?
O18 Eu1 Eu4 112.74(12) 2_666 2_666 ?
O2 Eu1 Eu4 148.40(9) . 2_666 ?
Eu3 Eu1 Eu4 59.91(3) 2_666 2_666 ?
O5 Eu1 Eu2 83.09(12) . 2_666 ?
O4 Eu1 Eu2 115.17(14) . 2_666 ?
O6 Eu1 Eu2 36.38(10) . 2_666 ?
O8 Eu1 Eu2 34.21(10) 2_666 2_666 ?
O9 Eu1 Eu2 76.62(10) 2_666 2_666 ?
O7 Eu1 Eu2 159.80(11) . 2_666 ?
O18 Eu1 Eu2 114.58(11) 2_666 2_666 ?
O2 Eu1 Eu2 90.48(10) . 2_666 ?
Eu3 Eu1 Eu2 60.68(3) 2_666 2_666 ?
Eu4 Eu1 Eu2 57.95(4) 2_666 2_666 ?
O5 Eu1 H2D 72.6 . . ?
O4 Eu1 H2D 129.1 . . ?
O6 Eu1 H2D 90.5 . . ?
O8 Eu1 H2D 129.7 2_666 . ?
O9 Eu1 H2D 147.4 2_666 . ?
O7 Eu1 H2D 58.5 . . ?
O18 Eu1 H2D 74.6 2_666 . ?
O2 Eu1 H2D 14.7 . . ?
Eu3 Eu1 H2D 115.6 2_666 . ?
Eu4 Eu1 H2D 163.0 2_666 . ?
Eu2 Eu1 H2D 105.2 2_666 . ?
O5 Eu2 O8 104.06(16) . . ?
O5 Eu2 O10 88.47(17) . . ?
O8 Eu2 O10 141.33(16) . . ?
O5 Eu2 O14 138.44(17) . . ?
O8 Eu2 O14 81.52(18) . . ?
O10 Eu2 O14 112.98(19) . . ?
O5 Eu2 O3 147.27(16) . . ?
O8 Eu2 O3 70.43(14) . . ?
O10 Eu2 O3 79.32(16) . . ?
O14 Eu2 O3 73.87(17) . . ?
O5 Eu2 O20 79.33(17) . . ?
O8 Eu2 O20 142.43(17) . . ?
O10 Eu2 O20 75.33(18) . . ?
O14 Eu2 O20 73.0(2) . . ?
O3 Eu2 O20 125.36(15) . . ?
O5 Eu2 O6 78.00(16) . 2_666 ?
O8 Eu2 O6 68.03(14) . 2_666 ?
O10 Eu2 O6 79.47(16) . 2_666 ?
O14 Eu2 O6 138.63(18) . 2_666 ?
O3 Eu2 O6 69.99(14) . 2_666 ?
O20 Eu2 O6 146.32(17) . 2_666 ?
O5 Eu2 O2 68.54(15) . . ?
O8 Eu2 O2 73.32(14) . . ?
O10 Eu2 O2 143.98(15) . . ?
O14 Eu2 O2 74.15(16) . . ?
O3 Eu2 O2 134.32(14) . . ?
O20 Eu2 O2 73.44(15) . . ?
O6 Eu2 O2 119.65(13) 2_666 . ?
O5 Eu2 Eu1 81.67(12) . 2_666 ?
O8 Eu2 Eu1 35.08(10) . 2_666 ?
O10 Eu2 Eu1 115.22(13) . 2_666 ?
O14 Eu2 Eu1 116.07(15) . 2_666 ?
O3 Eu2 Eu1 76.50(10) . 2_666 ?
O20 Eu2 Eu1 158.01(11) . 2_666 ?
O6 Eu2 Eu1 35.80(9) 2_666 2_666 ?
O2 Eu2 Eu1 89.37(10) . 2_666 ?
O5 Eu2 H2D 66.5 . . ?
O8 Eu2 H2D 86.6 . . ?
O10 Eu2 H2D 131.4 . . ?
O14 Eu2 H2D 72.9 . . ?
O3 Eu2 H2D 141.8 . . ?
O20 Eu2 H2D 60.0 . . ?
O6 Eu2 H2D 129.5 2_666 . ?
O2 Eu2 H2D 13.5 . . ?
Eu1 Eu2 H2D 102.1 2_666 . ?
O9 Eu3 O11 148.38(15) . . ?
O9 Eu3 O3 72.33(14) . . ?
O11 Eu3 O3 81.16(15) . . ?
O9 Eu3 O12 94.90(16) . . ?
O11 Eu3 O12 94.36(18) . . ?
O3 Eu3 O12 74.62(15) . . ?
O9 Eu3 O19 98.96(16) . . ?
O11 Eu3 O19 90.65(18) . . ?
O3 Eu3 O19 140.73(15) . . ?
O12 Eu3 O19 144.57(17) . . ?
O9 Eu3 O6 71.53(15) . 2_666 ?
O11 Eu3 O6 83.57(15) . 2_666 ?
O3 Eu3 O6 70.06(14) . 2_666 ?
O12 Eu3 O6 144.53(15) . 2_666 ?
O19 Eu3 O6 70.89(15) . 2_666 ?
O9 Eu3 O1W 73.00(15) . . ?
O11 Eu3 O1W 138.62(16) . . ?
O3 Eu3 O1W 131.99(16) . . ?
O12 Eu3 O1W 76.36(16) . . ?
O19 Eu3 O1W 76.83(18) . . ?
O6 Eu3 O1W 126.64(14) 2_666 . ?
O9 Eu3 O2W 141.89(15) . . ?
O11 Eu3 O2W 69.73(16) . . ?
O3 Eu3 O2W 136.16(14) . . ?
O12 Eu3 O2W 75.69(17) . . ?
O19 Eu3 O2W 73.29(16) . . ?
O6 Eu3 O2W 134.55(16) 2_666 . ?
O1W Eu3 O2W 68.90(15) . . ?
O9 Eu3 Eu1 37.36(10) . 2_666 ?
O11 Eu3 Eu1 121.18(12) . 2_666 ?
O3 Eu3 Eu1 78.63(9) . 2_666 ?
O12 Eu3 Eu1 130.98(12) . 2_666 ?
O19 Eu3 Eu1 73.07(11) . 2_666 ?
O6 Eu3 Eu1 37.60(9) 2_666 2_666 ?
O1W Eu3 Eu1 92.99(10) . 2_666 ?
O2W Eu3 Eu1 144.63(11) . 2_666 ?
O9 Eu3 H1WA 58.0 . . ?
O11 Eu3 H1WA 153.6 . . ?
O3 Eu3 H1WA 121.3 . . ?
O12 Eu3 H1WA 80.2 . . ?
O19 Eu3 H1WA 79.9 . . ?
O6 Eu3 H1WA 115.7 2_666 . ?
O1W Eu3 H1WA 15.0 . . ?
O2W Eu3 H1WA 83.9 . . ?
Eu1 Eu3 H1WA 79.8 2_666 . ?
O9 Eu3 H1WB 72.9 . . ?
O11 Eu3 H1WB 138.4 . . ?
O3 Eu3 H1WB 126.4 . . ?
O12 Eu3 H1WB 69.1 . . ?
O19 Eu3 H1WB 84.1 . . ?
O6 Eu3 H1WB 132.0 2_666 . ?
O1W Eu3 H1WB 7.4 . . ?
O2W Eu3 H1WB 69.2 . . ?
Eu1 Eu3 H1WB 96.7 2_666 . ?
H1WA Eu3 H1WB 16.9 . . ?
O9 Eu3 H2WA 154.9 . . ?
O11 Eu3 H2WA 56.7 . . ?
O3 Eu3 H2WA 128.6 . . ?
O12 Eu3 H2WA 80.3 . . ?
O19 Eu3 H2WA 73.4 . . ?
O6 Eu3 H2WA 125.2 2_666 . ?
O1W Eu3 H2WA 81.9 . . ?
O2W Eu3 H2WA 13.2 . . ?
Eu1 Eu3 H2WA 146.4 2_666 . ?
H1WA Eu3 H2WA 96.9 . . ?
H1WB Eu3 H2WA 82.4 . . ?
O9 Eu3 H2WB 140.8 . . ?
O11 Eu3 H2WB 70.3 . . ?
O3 Eu3 H2WB 130.1 . . ?
O12 Eu3 H2WB 68.0 . . ?
O19 Eu3 H2WB 81.0 . . ?
O6 Eu3 H2WB 141.2 2_666 . ?
O1W Eu3 H2WB 68.8 . . ?
O2W Eu3 H2WB 7.8 . . ?
Eu1 Eu3 H2WB 151.3 2_666 . ?
H1WA Eu3 H2WB 83.7 . . ?
H1WB Eu3 H2WB 68.0 . . ?
H2WA Eu3 H2WB 16.6 . . ?
O8 Eu4 O13 139.39(17) . . ?
O8 Eu4 O1 96.96(16) . 2_666 ?
O13 Eu4 O1 96.09(18) . 2_666 ?
O8 Eu4 O15 103.62(17) . . ?
O13 Eu4 O15 92.00(19) . . ?
O1 Eu4 O15 137.38(19) 2_666 . ?
O8 Eu4 O3 70.33(14) . . ?
O13 Eu4 O3 76.71(16) . . ?
O1 Eu4 O3 144.19(16) 2_666 . ?
O15 Eu4 O3 78.35(17) . . ?
O8 Eu4 O9 69.71(14) . . ?
O13 Eu4 O9 77.21(17) . . ?
O1 Eu4 O9 74.30(16) 2_666 . ?
O15 Eu4 O9 148.00(16) . . ?
O3 Eu4 O9 69.90(14) . . ?
O8 Eu4 O3W 147.71(16) . . ?
O13 Eu4 O3W 72.66(19) . . ?
O1 Eu4 O3W 70.15(19) 2_666 . ?
O15 Eu4 O3W 72.6(2) . . ?
O3 Eu4 O3W 136.45(16) . . ?
O9 Eu4 O3W 129.80(18) . . ?
O8 Eu4 O16 72.20(17) . . ?
O13 Eu4 O16 148.41(19) . . ?
O1 Eu4 O16 75.74(19) 2_666 . ?
O15 Eu4 O16 75.72(19) . . ?
O3 Eu4 O16 127.11(16) . . ?
O9 Eu4 O16 127.34(16) . . ?
O3W Eu4 O16 75.88(19) . . ?
O8 Eu4 Eu1 35.91(10) . 2_666 ?
O13 Eu4 Eu1 114.28(15) . 2_666 ?
O1 Eu4 Eu1 74.02(13) 2_666 2_666 ?
O15 Eu4 Eu1 138.35(14) . 2_666 ?
O3 Eu4 Eu1 77.25(10) . 2_666 ?
O9 Eu4 Eu1 37.17(9) . 2_666 ?
O3W Eu4 Eu1 144.08(13) . 2_666 ?
O16 Eu4 Eu1 93.08(14) . 2_666 ?
Eu3 O1W H1WA 104.1 . . ?
Eu3 O1W H1WB 17.9 . . ?
H1WA O1W H1WB 103.9 . . ?
Eu3 O2W H2WA 108.7 . . ?
Eu3 O2W H2WB 22.0 . . ?
H2WA O2W H2WB 111.7 . . ?
Eu4 O3W H3WA 112.3 . . ?
Eu4 O3W H3WB 111.8 . . ?
H3WA O3W H3WB 101.8 . . ?
C6 O1 Eu4 126.0(5) . 2_666 ?
Eu1 O2 Eu2 99.23(15) . . ?
Eu1 O2 H2C 154.0 . . ?
Eu2 O2 H2C 103.4 . . ?
Eu1 O2 H2D 70.7 . . ?
Eu2 O2 H2D 90.1 . . ?
H2C O2 H2D 121.4 . . ?
Eu3 O3 Eu2 109.80(16) . . ?
Eu3 O3 Eu4 106.53(16) . . ?
Eu2 O3 Eu4 102.52(14) . . ?
C6 O4 Eu1 141.9(4) . . ?
Eu2 O5 Eu1 120.1(2) . . ?
Eu1 O6 Eu2 107.82(16) . 2_666 ?
Eu1 O6 Eu3 103.60(16) . 2_666 ?
Eu2 O6 Eu3 105.74(15) 2_666 2_666 ?
C12 O7 Eu1 134.2(4) . . ?
Eu4 O8 Eu2 106.90(15) . . ?
Eu4 O8 Eu1 109.27(16) . 2_666 ?
Eu2 O8 Eu1 110.71(17) . 2_666 ?
Eu3 O9 Eu1 106.43(17) . 2_666 ?
Eu3 O9 Eu4 106.18(15) . . ?
Eu1 O9 Eu4 105.18(15) 2_666 . ?
C18 O10 Eu2 138.0(4) . . ?
C18 O11 Eu3 133.3(4) . . ?
C24 O12 Eu3 125.3(4) . . ?
C24 O13 Eu4 139.2(5) . . ?
C30 O14 Eu2 148.4(5) . . ?
C30 O15 Eu4 119.8(5) . . ?
C36 O16 Eu4 142.1(5) . . ?
C42 O18 Eu1 135.1(4) . 2_666 ?
C42 O19 Eu3 120.5(5) . . ?
C12 O20 Eu2 138.3(4) . . ?
C3 N1 C1 118.4(7) . . ?
C7 N2 C9 116.1(8) . . ?
C13 N3 C15 115.4(6) . . ?
C19 N4 C21 116.6(7) . . ?
C27 N5 C25 116.0(9) . . ?
C33 N6 C31 117.1(10) . . ?
C37 N7 C39 115.1(7) . . ?
N1 C1 C2 121.8(8) . . ?
N1 C1 H1 119.1 . . ?
C2 C1 H1 119.1 . . ?
C5 C2 C1 119.2(7) . . ?
C5 C2 H2 120.4 . . ?
C1 C2 H2 120.4 . . ?
N1 C3 C4 123.6(8) . . ?
N1 C3 H3 118.2 . . ?
C4 C3 H3 118.2 . . ?
C3 C4 C5 117.8(8) . . ?
C3 C4 H4 121.1 . . ?
C5 C4 H4 121.1 . . ?
C2 C5 C4 119.2(6) . . ?
C2 C5 C6 122.2(6) . . ?
C4 C5 C6 118.6(7) . . ?
O4 C6 O1 126.5(6) . . ?
O4 C6 C5 117.7(6) . . ?
O1 C6 C5 115.8(6) . . ?
N2 C7 C8 123.7(9) . . ?
N2 C7 H7 118.2 . . ?
C8 C7 H7 118.2 . . ?
C11 C8 C7 119.4(7) . . ?
C11 C8 H8 120.3 . . ?
C7 C8 H8 120.3 . . ?
N2 C9 C10 123.4(9) . . ?
N2 C9 H9 118.3 . . ?
C10 C9 H9 118.3 . . ?
C9 C10 C11 119.0(8) . . ?
C9 C10 H10 120.5 . . ?
C11 C10 H10 120.5 . . ?
C8 C11 C10 118.2(7) . . ?
C8 C11 C12 122.3(6) . . ?
C10 C11 C12 119.4(7) . . ?
O20 C12 O7 127.9(6) . . ?
O20 C12 C11 116.8(6) . . ?
O7 C12 C11 115.3(6) . . ?
N3 C13 C14 124.8(7) . . ?
N3 C13 H13 117.6 . . ?
C14 C13 H13 117.6 . . ?
C13 C14 C17 119.3(7) . . ?
C13 C14 H14 120.3 . . ?
C17 C14 H14 120.3 . . ?
N3 C15 C16 123.7(8) . . ?
N3 C15 H15 118.1 . . ?
C16 C15 H15 118.1 . . ?
C15 C16 C17 119.7(7) . . ?
C15 C16 H16 120.1 . . ?
C17 C16 H16 120.1 . . ?
C14 C17 C16 117.0(6) . . ?
C14 C17 C18 120.7(6) . . ?
C16 C17 C18 122.2(7) . . ?
O10 C18 O11 126.3(6) . . ?
O10 C18 C17 116.8(6) . . ?
O11 C18 C17 116.9(6) . . ?
N4 C19 C20 124.6(8) . . ?
N4 C19 H19 117.7 . . ?
C20 C19 H19 117.7 . . ?
C23 C20 C19 117.6(9) . . ?
C23 C20 H20 121.2 . . ?
C19 C20 H20 121.2 . . ?
N4 C21 C22 123.4(9) . . ?
N4 C21 H21 118.3 . . ?
C22 C21 H21 118.3 . . ?
C23 C22 C21 119.9(8) . . ?
C23 C22 H22 120.1 . . ?
C21 C22 H22 120.1 . . ?
C22 C23 C20 117.9(7) . . ?
C22 C23 C24 122.0(6) . . ?
C20 C23 C24 120.1(7) . . ?
O12 C24 O13 127.3(6) . . ?
O12 C24 C23 117.9(6) . . ?
O13 C24 C23 114.8(7) . . ?
N5 C25 C26 123.5(10) . . ?
N5 C25 H25 118.3 . . ?
C26 C25 H25 118.3 . . ?
C29 C26 C25 120.3(9) . . ?
C29 C26 H26 119.9 . . ?
C25 C26 H26 119.9 . . ?
N5 C27 C28 125.4(11) . . ?
N5 C27 H27 117.3 . . ?
C28 C27 H27 117.3 . . ?
C29 C28 C27 116.9(9) . . ?
C29 C28 H28 121.6 . . ?
C27 C28 H28 121.6 . . ?
C26 C29 C28 118.0(7) . . ?
C26 C29 C30 122.6(8) . . ?
C28 C29 C30 119.4(8) . . ?
O15 C30 O14 124.9(7) . . ?
O15 C30 C29 119.7(7) . . ?
O14 C30 C29 115.4(7) . . ?
N6 C31 C32 124.3(12) . . ?
N6 C31 H31 117.8 . . ?
C32 C31 H31 117.8 . . ?
C35 C32 C31 116.3(11) . . ?
C35 C32 H32 121.8 . . ?
C31 C32 H32 121.8 . . ?
N6 C33 C34 125.3(10) . . ?
N6 C33 H33 117.4 . . ?
C34 C33 H33 117.4 . . ?
C35 C34 C33 118.1(8) . . ?
C35 C34 H34 120.9 . . ?
C33 C34 H34 120.9 . . ?
C34 C35 C32 118.7(8) . . ?
C34 C35 C36 121.1(7) . . ?
C32 C35 C36 120.2(8) . . ?
O16 C36 O17 126.5(7) . . ?
O16 C36 C35 116.5(7) . . ?
O17 C36 C35 117.0(7) . . ?
N7 C37 C38 126.2(8) . . ?
N7 C37 H37 116.9 . . ?
C38 C37 H37 116.9 . . ?
C41 C38 C37 118.0(8) . . ?
C41 C38 H38 121.0 . . ?
C37 C38 H38 121.0 . . ?
N7 C39 C40 123.8(8) . . ?
N7 C39 H39 118.1 . . ?
C40 C39 H39 118.1 . . ?
C41 C40 C39 119.4(7) . . ?
C41 C40 H40 120.3 . . ?
C39 C40 H40 120.3 . . ?
C38 C41 C40 117.3(7) . . ?
C38 C41 C42 121.9(7) . . ?
C40 C41 C42 120.8(6) . . ?
O18 C42 O19 125.1(7) . . ?
O18 C42 C41 118.8(6) . . ?
O19 C42 C41 116.0(6) . . ?

loop_
_geom_bond_atom_site_label_1
_geom_bond_atom_site_label_2
_geom_bond_distance
_geom_bond_site_symmetry_2
_geom_bond_publ_flag
Eu1 O5 2.315(4) . ?
Eu1 O4 2.393(5) . ?
Eu1 O6 2.404(4) . ?
Eu1 O8 2.404(4) 2_666 ?
Eu1 O9 2.423(4) 2_666 ?
Eu1 O7 2.446(4) . ?
Eu1 O18 2.490(5) 2_666 ?
Eu1 O2 2.533(5) . ?
Eu1 Eu3 3.829(2) 2_666 ?
Eu1 Eu4 3.8696(15) 2_666 ?
Eu1 Eu2 3.9128(14) 2_666 ?
Eu1 H2D 2.3983 . ?
Eu2 O5 2.271(5) . ?
Eu2 O8 2.352(4) . ?
Eu2 O10 2.385(4) . ?
Eu2 O14 2.395(5) . ?
Eu2 O3 2.409(4) . ?
Eu2 O20 2.412(5) . ?
Eu2 O6 2.438(4) 2_666 ?
Eu2 O2 2.683(4) . ?
Eu2 H2D 2.7606 . ?
Eu3 O9 2.358(4) . ?
Eu3 O11 2.368(5) . ?
Eu3 O3 2.372(5) . ?
Eu3 O12 2.418(4) . ?
Eu3 O19 2.422(5) . ?
Eu3 O6 2.468(4) 2_666 ?
Eu3 O1W 2.499(5) . ?
Eu3 O2W 2.526(5) . ?
Eu3 H1WA 2.7733 . ?
Eu3 H1WB 1.7945 . ?
Eu3 H2WA 2.8188 . ?
Eu3 H2WB 1.9038 . ?
Eu4 O8 2.341(4) . ?
Eu4 O13 2.384(5) . ?
Eu4 O1 2.408(5) 2_666 ?
Eu4 O15 2.409(5) . ?
Eu4 O3 2.425(4) . ?
Eu4 O9 2.449(5) . ?
Eu4 O3W 2.476(5) . ?
Eu4 O16 2.483(5) . ?
O1W H1WA 0.7402 . ?
O1W H1WB 0.7554 . ?
O2W H2WA 0.6802 . ?
O2W H2WB 0.6898 . ?
O3W H3WA 0.9100 . ?
O3W H3WB 0.9095 . ?
O1 C6 1.262(8) . ?
O2 H2C 0.6799 . ?
O2 H2D 0.6447 . ?
O4 C6 1.228(8) . ?
O7 C12 1.268(8) . ?
O10 C18 1.250(8) . ?
O11 C18 1.258(8) . ?
O12 C24 1.228(8) . ?
O13 C24 1.255(8) . ?
O14 C30 1.257(9) . ?
O15 C30 1.235(9) . ?
O16 C36 1.248(9) . ?
O17 C36 1.265(9) . ?
O18 C42 1.248(8) . ?
O19 C42 1.266(8) . ?
O20 C12 1.219(8) . ?
N1 C3 1.314(11) . ?
N1 C1 1.341(10) . ?
N2 C7 1.332(11) . ?
N2 C9 1.340(12) . ?
N3 C13 1.317(10) . ?
N3 C15 1.329(11) . ?
N4 C19 1.289(12) . ?
N4 C21 1.318(11) . ?
N5 C27 1.300(14) . ?
N5 C25 1.325(12) . ?
N6 C33 1.280(12) . ?
N6 C31 1.291(15) . ?
N7 C37 1.297(10) . ?
N7 C39 1.328(10) . ?
C1 C2 1.391(10) . ?
C1 H1 0.9300 . ?
C2 C5 1.362(10) . ?
C2 H2 0.9300 . ?
C3 C4 1.386(11) . ?
C3 H3 0.9300 . ?
C4 C5 1.391(10) . ?
C4 H4 0.9300 . ?
C5 C6 1.515(9) . ?
C7 C8 1.373(11) . ?
C7 H7 0.9300 . ?
C8 C11 1.356(10) . ?
C8 H8 0.9300 . ?
C9 C10 1.374(13) . ?
C9 H9 0.9300 . ?
C10 C11 1.377(10) . ?
C10 H10 0.9300 . ?
C11 C12 1.525(9) . ?
C13 C14 1.362(10) . ?
C13 H13 0.9300 . ?
C14 C17 1.365(10) . ?
C14 H14 0.9300 . ?
C15 C16 1.364(10) . ?
C15 H15 0.9300 . ?
C16 C17 1.371(9) . ?
C16 H16 0.9300 . ?
C17 C18 1.509(9) . ?
C19 C20 1.393(12) . ?
C19 H19 0.9300 . ?
C20 C23 1.383(10) . ?
C20 H20 0.9300 . ?
C21 C22 1.381(11) . ?
C21 H21 0.9300 . ?
C22 C23 1.335(11) . ?
C22 H22 0.9300 . ?
C23 C24 1.530(9) . ?
C25 C26 1.381(12) . ?
C25 H25 0.9300 . ?
C26 C29 1.354(11) . ?
C26 H26 0.9300 . ?
C27 C28 1.412(13) . ?
C27 H27 0.9300 . ?
C28 C29 1.383(12) . ?
C28 H28 0.9300 . ?
C29 C30 1.512(10) . ?
C31 C32 1.437(16) . ?
C31 H31 0.9300 . ?
C32 C35 1.380(12) . ?
C32 H32 0.9300 . ?
C33 C34 1.397(12) . ?
C33 H33 0.9300 . ?
C34 C35 1.362(12) . ?
C34 H34 0.9300 . ?
C35 C36 1.521(10) . ?
C37 C38 1.391(10) . ?
C37 H37 0.9300 . ?
C38 C41 1.368(9) . ?
C38 H38 0.9300 . ?
C39 C40 1.387(10) . ?
C39 H39 0.9300 . ?
C40 C41 1.375(9) . ?
C40 H40 0.9300 . ?
C41 C42 1.498(10) . ?

loop_
_geom_torsion_atom_site_label_1
_geom_torsion_atom_site_label_2
_geom_torsion_atom_site_label_3
_geom_torsion_atom_site_label_4
_geom_torsion
_geom_torsion_site_symmetry_1
_geom_torsion_site_symmetry_2
_geom_torsion_site_symmetry_3
_geom_torsion_site_symmetry_4
_geom_torsion_publ_flag
C3 N1 C1 C2 -0.4(12) . . . . ?
N1 C1 C2 C5 -0.6(12) . . . . ?
C1 N1 C3 C4 1.8(13) . . . . ?
N1 C3 C4 C5 -2.2(13) . . . . ?
C1 C2 C5 C4 0.2(11) . . . . ?
C1 C2 C5 C6 177.4(7) . . . . ?
C3 C4 C5 C2 1.1(11) . . . . ?
C3 C4 C5 C6 -176.3(7) . . . . ?
Eu1 O4 C6 O1 -34.5(13) . . . . ?
Eu1 O4 C6 C5 145.8(6) . . . . ?
Eu4 O1 C6 O4 -0.8(10) 2_666 . . . ?
Eu4 O1 C6 C5 178.8(4) 2_666 . . . ?
C2 C5 C6 O4 177.4(7) . . . . ?
C4 C5 C6 O4 -5.4(10) . . . . ?
C2 C5 C6 O1 -2.4(10) . . . . ?
C4 C5 C6 O1 174.9(7) . . . . ?
C9 N2 C7 C8 3.4(18) . . . . ?
N2 C7 C8 C11 -4.6(17) . . . . ?
C7 N2 C9 C10 -0.1(19) . . . . ?
N2 C9 C10 C11 -1.9(18) . . . . ?
C7 C8 C11 C10 2.4(14) . . . . ?
C7 C8 C11 C12 -177.1(9) . . . . ?
C9 C10 C11 C8 0.7(15) . . . . ?
C9 C10 C11 C12 -179.8(9) . . . . ?
Eu2 O20 C12 O7 13.5(13) . . . . ?
Eu2 O20 C12 C11 -166.7(5) . . . . ?
Eu1 O7 C12 O20 -18.1(12) . . . . ?
Eu1 O7 C12 C11 162.1(5) . . . . ?
C8 C11 C12 O20 -178.1(8) . . . . ?
C10 C11 C12 O20 2.5(11) . . . . ?
C8 C11 C12 O7 1.8(11) . . . . ?
C10 C11 C12 O7 -177.7(8) . . . . ?
C15 N3 C13 C14 -2.0(15) . . . . ?
N3 C13 C14 C17 1.8(16) . . . . ?
C13 N3 C15 C16 2.2(14) . . . . ?
N3 C15 C16 C17 -2.2(14) . . . . ?
C13 C14 C17 C16 -1.6(13) . . . . ?
C13 C14 C17 C18 173.8(8) . . . . ?
C15 C16 C17 C14 1.9(12) . . . . ?
C15 C16 C17 C18 -173.5(8) . . . . ?
Eu2 O10 C18 O11 28.2(13) . . . . ?
Eu2 O10 C18 C17 -153.2(5) . . . . ?
Eu3 O11 C18 O10 -20.7(12) . . . . ?
Eu3 O11 C18 C17 160.7(5) . . . . ?
C14 C17 C18 O10 -0.1(11) . . . . ?
C16 C17 C18 O10 175.2(7) . . . . ?
C14 C17 C18 O11 178.7(8) . . . . ?
C16 C17 C18 O11 -6.1(11) . . . . ?
C21 N4 C19 C20 -2.4(15) . . . . ?
N4 C19 C20 C23 3.9(15) . . . . ?
C19 N4 C21 C22 -0.3(14) . . . . ?
N4 C21 C22 C23 1.5(15) . . . . ?
C21 C22 C23 C20 0.1(13) . . . . ?
C21 C22 C23 C24 177.7(8) . . . . ?
C19 C20 C23 C22 -2.5(12) . . . . ?
C19 C20 C23 C24 179.9(8) . . . . ?
Eu3 O12 C24 O13 -6.3(10) . . . . ?
Eu3 O12 C24 C23 172.3(4) . . . . ?
Eu4 O13 C24 O12 -35.2(12) . . . . ?
Eu4 O13 C24 C23 146.1(6) . . . . ?
C22 C23 C24 O12 -171.1(7) . . . . ?
C20 C23 C24 O12 6.4(10) . . . . ?
C22 C23 C24 O13 7.7(10) . . . . ?
C20 C23 C24 O13 -174.8(7) . . . . ?
C27 N5 C25 C26 0.1(15) . . . . ?
N5 C25 C26 C29 -0.7(14) . . . . ?
C25 N5 C27 C28 1.2(18) . . . . ?
N5 C27 C28 C29 -1.8(18) . . . . ?
C25 C26 C29 C28 0.1(12) . . . . ?
C25 C26 C29 C30 178.4(7) . . . . ?
C27 C28 C29 C26 1.1(13) . . . . ?
C27 C28 C29 C30 -177.3(8) . . . . ?
Eu4 O15 C30 O14 -11.7(10) . . . . ?
Eu4 O15 C30 C29 168.0(4) . . . . ?
Eu2 O14 C30 O15 -26.5(14) . . . . ?
Eu2 O14 C30 C29 153.8(7) . . . . ?
C26 C29 C30 O15 165.3(7) . . . . ?
C28 C29 C30 O15 -16.5(11) . . . . ?
C26 C29 C30 O14 -15.1(10) . . . . ?
C28 C29 C30 O14 163.2(7) . . . . ?
C33 N6 C31 C32 4(2) . . . . ?
N6 C31 C32 C35 -1.8(19) . . . . ?
C31 N6 C33 C34 -1(2) . . . . ?
N6 C33 C34 C35 -2.5(18) . . . . ?
C33 C34 C35 C32 4.1(14) . . . . ?
C33 C34 C35 C36 -176.7(9) . . . . ?
C31 C32 C35 C34 -2.2(14) . . . . ?
C31 C32 C35 C36 178.6(9) . . . . ?
Eu4 O16 C36 O17 -6.4(14) . . . . ?
Eu4 O16 C36 C35 175.3(5) . . . . ?
C34 C35 C36 O16 7.4(12) . . . . ?
C32 C35 C36 O16 -173.4(8) . . . . ?
C34 C35 C36 O17 -171.1(8) . . . . ?
C32 C35 C36 O17 8.1(11) . . . . ?
C39 N7 C37 C38 0.3(12) . . . . ?
N7 C37 C38 C41 -2.5(12) . . . . ?
C37 N7 C39 C40 2.9(12) . . . . ?
N7 C39 C40 C41 -3.8(12) . . . . ?
C37 C38 C41 C40 1.4(10) . . . . ?
C37 C38 C41 C42 -179.1(7) . . . . ?
C39 C40 C41 C38 1.4(10) . . . . ?
C39 C40 C41 C42 -178.1(7) . . . . ?
Eu1 O18 C42 O19 34.0(11) 2_666 . . . ?
Eu1 O18 C42 C41 -149.0(5) 2_666 . . . ?
Eu3 O19 C42 O18 25.0(9) . . . . ?
Eu3 O19 C42 C41 -152.2(5) . . . . ?
C38 C41 C42 O18 -46.8(9) . . . . ?
C40 C41 C42 O18 132.7(7) . . . . ?
C38 C41 C42 O19 130.5(7) . . . . ?
C40 C41 C42 O19 -50.0(9) . . . . ?
